data_2222175
loop_
_publ_author_name
'Kalpana, Govindaraasan'
'Weller, Mark T.'

_publ_section_title
;
 Rb~2~Sb~4~O~11~
;
_journal_coeditor_code WM2230
_journal_issue 6
_journal_name_full 'Acta Crystallographica Section E'
_journal_page_first i41
_journal_paper_doi 10.1107/S1600536809016109
_journal_volume 65
_journal_year 2009
_chemical_formula_iupac 'Rb2 Sb4 O11'
_chemical_formula_structural 'Rb2 (Sb4 O11)'
_chemical_formula_sum 'O11 Rb2 Sb4'
_chemical_formula_weight 833.94
_chemical_name_systematic
;
Dirubidium tetraantimonate(V)
;
_space_group_IT_number 12
_symmetry_cell_setting monoclinic
_symmetry_space_group_name_Hall '-C 2y'
_symmetry_space_group_name_H-M 'C 1 2/m 1'
_atom_sites_solution_primary direct
_atom_sites_solution_secondary difmap
_cell_angle_alpha 90.00
_cell_angle_beta 95.203(3)
_cell_angle_gamma 90.00
_cell_formula_units_Z 4
_cell_length_a 19.5045(11)
_cell_length_b 7.5681(4)
_cell_length_c 7.2115(4)
_cell_measurement_reflns_used 1307
_cell_measurement_temperature 120(2)
_cell_measurement_theta_max 27.48
_cell_measurement_theta_min 2.91
_cell_volume 1060.12(10)
_computing_cell_refinement 'DENZO (Otwinowski & Minor, 1997) and COLLECT (Nonius, 1998)'
_computing_data_collection 'COLLECT (Nonius, 1998)'
_computing_data_reduction 'DENZO (Otwinowski & Minor, 1997) and COLLECT (Nonius, 1998)'
_computing_molecular_graphics 'DIAMOND (Brandenburg, 2006)'
_computing_publication_material 'WinGX (Farrugia, 1999)'
_computing_structure_refinement 'SHELXL97 (Sheldrick, 2008)'
_computing_structure_solution 'SHELXS97 (Sheldrick, 2008)'
_diffrn_ambient_temperature 120(2)
_diffrn_detector_area_resol_mean 9.091
_diffrn_measured_fraction_theta_full 0.993
_diffrn_measured_fraction_theta_max 0.993
_diffrn_measurement_device_type 'Nonius KappaCCD'
_diffrn_measurement_method '\f and \w'
_diffrn_radiation_monochromator graphite
_diffrn_radiation_type MoK\a
_diffrn_radiation_wavelength 0.71073
_diffrn_reflns_av_R_equivalents 0.0384
_diffrn_reflns_av_sigmaI/netI 0.0325
_diffrn_reflns_limit_h_max 25
_diffrn_reflns_limit_h_min -25
_diffrn_reflns_limit_k_max 9
_diffrn_reflns_limit_k_min -9
_diffrn_reflns_limit_l_max 8
_diffrn_reflns_limit_l_min -9
_diffrn_reflns_number 7605
_diffrn_reflns_theta_full 27.55
_diffrn_reflns_theta_max 27.55
_diffrn_reflns_theta_min 3.68
_diffrn_standards_number 0
_exptl_absorpt_coefficient_mu 19.257
_exptl_absorpt_correction_T_max 0.120
_exptl_absorpt_correction_T_min 0.110
_exptl_absorpt_correction_type multi-scan
_exptl_absorpt_process_details
;
(SADABS; Sheldrick, 2007)
;
_exptl_crystal_colour colourless
_exptl_crystal_density_diffrn 5.225
_exptl_crystal_density_method 'not measured'
_exptl_crystal_description block
_exptl_crystal_F_000 1464
_exptl_crystal_size_max 0.12
_exptl_crystal_size_mid 0.12
_exptl_crystal_size_min 0.11
_refine_diff_density_max 1.894
_refine_diff_density_min -1.909
_refine_ls_extinction_coef 0.00092(9)
_refine_ls_extinction_expression Fc^*^=kFc[1+0.001xFc^2^\l^3^/sin(2\q)]^-1/4^
_refine_ls_extinction_method 'SHELXL97 (Sheldrick, 2008)'
_refine_ls_goodness_of_fit_ref 1.407
_refine_ls_matrix_type full
_refine_ls_number_parameters 91
_refine_ls_number_reflns 1312
_refine_ls_number_restraints 18
_refine_ls_restrained_S_all 1.397
_refine_ls_R_factor_all 0.0303
_refine_ls_R_factor_gt 0.0277
_refine_ls_shift/su_max 0.001
_refine_ls_shift/su_mean 0.000
_refine_ls_structure_factor_coef Fsqd
_refine_ls_weighting_details 'w=1/[\s^2^(Fo^2^)+(0.029P)^2^+1.4332P] where P=(Fo^2^+2Fc^2^)/3'
_refine_ls_weighting_scheme calc
_refine_ls_wR_factor_gt 0.0686
_refine_ls_wR_factor_ref 0.0720
_reflns_number_gt 1234
_reflns_number_total 1312
_reflns_threshold_expression I>2\s(I)
_cod_data_source_file wm2230.cif
_cod_data_source_block I
_cod_original_sg_symbol_H-M 'C 2/m'
_cod_database_code 2222175
_cod_database_fobs_code 2222175

loop_
_symmetry_equiv_pos_as_xyz
'x, y, z'
'-x, y, -z'
'x+1/2, y+1/2, z'
'-x+1/2, y+1/2, -z'
'-x, -y, -z'
'x, -y, z'
'-x+1/2, -y+1/2, -z'
'x+1/2, -y+1/2, z'

loop_
_atom_site_type_symbol
_atom_site_label
_atom_site_fract_x
_atom_site_fract_y
_atom_site_fract_z
_atom_site_U_iso_or_equiv
_atom_site_adp_type
_atom_site_calc_flag
_atom_site_refinement_flags
_atom_site_occupancy
_atom_site_disorder_assembly
_atom_site_disorder_group
Sb Sb1 0.92822(2) 0.0000 0.90178(6) 0.00457(16) Uani d S 1 . .
Sb Sb2 0.07568(2) 0.0000 0.61748(6) 0.00476(16) Uani d S 1 . .
Sb Sb3 0.825607(17) -0.25714(4) 0.56390(5) 0.00453(15) Uani d . 1 . .
Rb Rb1 0.99190(4) -0.5000 0.74518(10) 0.0115(2) Uani d S 1 . .
Rb Rb2 0.73468(4) 0.0000 0.00596(10) 0.0128(2) Uani d S 1 . .
O O1 0.0000 0.1704(7) 0.0000 0.0060(10) Uani d SU 1 . .
O O2 0.9765(3) 0.0000 0.6548(7) 0.0045(10) Uani d SU 1 . .
O O3 0.8831(3) 0.0000 0.1331(7) 0.0080(11) Uani d S 1 . .
O O4 0.8715(2) -0.1971(5) 0.8087(5) 0.0081(8) Uani d . 1 . .
O O5 0.8339(3) 0.0000 0.4910(7) 0.0072(10) Uani d SU 1 . .
O O6 0.9112(2) -0.2537(4) 0.4296(5) 0.0061(8) Uani d . 1 . .
O O7 0.7364(2) -0.2127(5) 0.6665(5) 0.0069(8) Uani d . 1 . .
O O8 0.8392(3) -0.5000 0.6392(7) 0.0070(11) Uani d S 1 . .

loop_
_atom_site_aniso_label
_atom_site_aniso_U_11
_atom_site_aniso_U_22
_atom_site_aniso_U_33
_atom_site_aniso_U_12
_atom_site_aniso_U_13
_atom_site_aniso_U_23
Sb1 0.0050(3) 0.0049(3) 0.0039(3) 0.000 0.00008(18) 0.000
Sb2 0.0046(3) 0.0052(3) 0.0045(3) 0.000 0.00049(18) 0.000
Sb3 0.0045(2) 0.0042(2) 0.0049(2) -0.00016(12) 0.00030(15) -0.00009(11)
Rb1 0.0108(4) 0.0125(4) 0.0111(4) 0.000 0.0012(3) 0.000
Rb2 0.0155(4) 0.0137(4) 0.0096(4) 0.000 0.0027(3) 0.000
O1 0.0054(13) 0.0058(13) 0.0067(13) 0.000 0.0007(9) 0.000
O2 0.0041(13) 0.0048(13) 0.0047(13) 0.000 0.0004(9) 0.000
O3 0.012(3) 0.010(3) 0.002(2) 0.000 0.001(2) 0.000
O4 0.011(2) 0.0064(18) 0.0073(19) -0.0017(16) 0.0009(15) 0.0001(14)
O5 0.0067(13) 0.0076(13) 0.0073(13) 0.000 0.0009(9) 0.000
O6 0.0042(19) 0.005(2) 0.009(2) 0.0001(13) 0.0008(15) 0.0010(13)
O7 0.006(2) 0.0095(18) 0.0050(18) 0.0001(16) 0.0024(14) -0.0001(14)
O8 0.009(3) 0.006(2) 0.006(2) 0.000 -0.001(2) 0.000

loop_
_atom_type_symbol
_atom_type_description
_atom_type_scat_dispersion_real
_atom_type_scat_dispersion_imag
_atom_type_scat_source
O O 0.0106 0.0060 'International Tables Vol C Tables 4.2.6.8 and 6.1.1.4'
Rb Rb -0.9393 2.9676 'International Tables Vol C Tables 4.2.6.8 and 6.1.1.4'
Sb Sb -0.5866 1.5461 'International Tables Vol C Tables 4.2.6.8 and 6.1.1.4'

loop_
_geom_angle_atom_site_label_1
_geom_angle_atom_site_label_2
_geom_angle_atom_site_label_3
_geom_angle_site_symmetry_1
_geom_angle_site_symmetry_3
_geom_angle
_geom_angle_publ_flag
O4 Sb1 O4 . 6 100.5(2) ?
O4 Sb1 O3 . 1_556 90.47(15) ?
O4 Sb1 O3 6 1_556 90.47(15) ?
O4 Sb1 O1 . 1_656 169.68(15) ?
O4 Sb1 O1 6 1_656 89.17(16) ?
O3 Sb1 O1 1_556 1_656 93.05(12) ?
O4 Sb1 O1 . 5_656 89.17(16) ?
O4 Sb1 O1 6 5_656 169.68(16) ?
O3 Sb1 O1 1_556 5_656 93.05(12) ?
O1 Sb1 O1 1_656 5_656 81.0(2) ?
O4 Sb1 O2 . . 89.55(13) ?
O4 Sb1 O2 6 . 89.55(14) ?
O3 Sb1 O2 1_556 . 180.0(2) ?
O1 Sb1 O2 1_656 . 86.92(11) ?
O1 Sb1 O2 5_656 . 86.92(11) ?
O4 Sb1 Sb1 . 5_757 129.58(11) ?
O4 Sb1 Sb1 6 5_757 129.58(11) ?
O3 Sb1 Sb1 1_556 5_757 94.01(16) ?
O1 Sb1 Sb1 1_656 5_757 40.48(11) ?
O1 Sb1 Sb1 5_656 5_757 40.48(11) ?
O2 Sb1 Sb1 . 5_757 85.95(14) ?
O3 Sb2 O6 5_656 2_656 96.46(12) ?
O3 Sb2 O6 5_656 5_656 96.46(12) ?
O6 Sb2 O6 2_656 5_656 154.0(2) ?
O3 Sb2 O2 5_656 1_455 101.9(2) ?
O6 Sb2 O2 2_656 1_455 99.63(12) ?
O6 Sb2 O2 5_656 1_455 99.63(12) ?
O3 Sb2 O5 5_656 5_656 93.3(2) ?
O6 Sb2 O5 2_656 5_656 78.42(12) ?
O6 Sb2 O5 5_656 5_656 78.42(12) ?
O2 Sb2 O5 1_455 5_656 164.8(2) ?
O3 Sb2 O2 5_656 5_656 176.5(2) ?
O6 Sb2 O2 2_656 5_656 84.25(12) ?
O6 Sb2 O2 5_656 5_656 84.25(12) ?
O2 Sb2 O2 1_455 5_656 74.6(2) ?
O5 Sb2 O2 5_656 5_656 90.24(19) ?
O3 Sb2 Sb3 5_656 5_656 99.95(13) ?
O6 Sb2 Sb3 2_656 5_656 116.27(12) ?
O6 Sb2 Sb3 5_656 5_656 38.97(12) ?
O2 Sb2 Sb3 1_455 5_656 135.10(7) ?
O5 Sb2 Sb3 5_656 5_656 39.73(3) ?
O2 Sb2 Sb3 5_656 5_656 82.79(11) ?
O3 Sb2 Sb3 5_656 2_656 99.95(13) ?
O6 Sb2 Sb3 2_656 2_656 38.97(12) ?
O6 Sb2 Sb3 5_656 2_656 116.27(12) ?
O2 Sb2 Sb3 1_455 2_656 135.10(7) ?
O5 Sb2 Sb3 5_656 2_656 39.73(3) ?
O2 Sb2 Sb3 5_656 2_656 82.79(11) ?
Sb3 Sb2 Sb3 5_656 2_656 77.522(16) ?
O3 Sb2 Sb2 5_656 5_556 140.79(17) ?
O6 Sb2 Sb2 2_656 5_556 92.06(12) ?
O6 Sb2 Sb2 5_656 5_556 92.06(12) ?
O2 Sb2 Sb2 1_455 5_556 38.89(14) ?
O5 Sb2 Sb2 5_656 5_556 125.90(15) ?
O2 Sb2 Sb2 5_656 5_556 35.67(14) ?
Sb3 Sb2 Sb2 5_656 5_556 110.286(17) ?
Sb3 Sb2 Sb2 2_656 5_556 110.286(17) ?
O8 Sb3 O4 . . 85.82(18) ?
O8 Sb3 O7 . 7_646 100.65(19) ?
O4 Sb3 O7 . 7_646 168.10(15) ?
O8 Sb3 O7 . . 99.2(2) ?
O4 Sb3 O7 . . 88.24(15) ?
O7 Sb3 O7 7_646 . 80.91(16) ?
O8 Sb3 O6 . . 92.83(19) ?
O4 Sb3 O6 . . 95.72(15) ?
O7 Sb3 O6 7_646 . 93.94(15) ?
O7 Sb3 O6 . . 167.60(15) ?
O8 Sb3 O5 . . 167.6(2) ?
O4 Sb3 O5 . . 88.31(18) ?
O7 Sb3 O5 7_646 . 87.13(18) ?
O7 Sb3 O5 . . 91.56(18) ?
O6 Sb3 O5 . . 76.85(17) ?
O8 Sb3 Sb3 . 7_646 103.08(16) ?
O4 Sb3 Sb3 . 7_646 128.50(11) ?
O7 Sb3 Sb3 7_646 7_646 40.47(11) ?
O7 Sb3 Sb3 . 7_646 40.43(10) ?
O6 Sb3 Sb3 . 7_646 133.40(11) ?
O5 Sb3 Sb3 . 7_646 89.14(15) ?
O8 Sb3 Sb2 . 5_656 129.85(16) ?
O4 Sb3 Sb2 . 5_656 89.09(11) ?
O7 Sb3 Sb2 7_646 5_656 94.24(11) ?
O7 Sb3 Sb2 . 5_656 130.51(11) ?
O6 Sb3 Sb2 . 5_656 38.16(9) ?
O5 Sb3 Sb2 . 5_656 38.97(15) ?
Sb3 Sb3 Sb2 7_646 5_656 118.398(18) ?
O8 Rb1 O6 . 2_756 122.58(10) ?
O8 Rb1 O6 . 5_746 122.58(10) ?
O6 Rb1 O6 2_756 5_746 76.51(14) ?
O8 Rb1 O1 . 5_656 98.45(6) ?
O6 Rb1 O1 2_756 5_656 75.47(8) ?
O6 Rb1 O1 5_746 5_656 138.39(8) ?
O8 Rb1 O1 . 1_646 98.45(6) ?
O6 Rb1 O1 2_756 1_646 138.39(8) ?
O6 Rb1 O1 5_746 1_646 75.47(8) ?
O1 Rb1 O1 5_656 1_646 107.47(11) ?
O8 Rb1 O6 . 6_545 54.15(10) ?
O6 Rb1 O6 2_756 6_545 110.23(8) ?
O6 Rb1 O6 5_746 6_545 68.45(13) ?
O1 Rb1 O6 5_656 6_545 151.31(8) ?
O1 Rb1 O6 1_646 6_545 87.06(8) ?
O8 Rb1 O6 . . 54.15(10) ?
O6 Rb1 O6 2_756 . 68.45(13) ?
O6 Rb1 O6 5_746 . 110.23(8) ?
O1 Rb1 O6 5_656 . 87.06(8) ?
O1 Rb1 O6 1_646 . 151.31(8) ?
O6 Rb1 O6 6_545 . 70.31(13) ?
O8 Rb1 O4 . 6_545 48.93(8) ?
O6 Rb1 O4 2_756 6_545 163.20(9) ?
O6 Rb1 O4 5_746 6_545 96.20(9) ?
O1 Rb1 O4 5_656 6_545 118.05(7) ?
O1 Rb1 O4 1_646 6_545 50.52(7) ?
O6 Rb1 O4 6_545 6_545 53.05(9) ?
O6 Rb1 O4 . 6_545 100.87(10) ?
O8 Rb1 O4 . . 48.93(8) ?
O6 Rb1 O4 2_756 . 96.20(9) ?
O6 Rb1 O4 5_746 . 163.20(9) ?
O1 Rb1 O4 5_656 . 50.52(7) ?
O1 Rb1 O4 1_646 . 118.05(7) ?
O6 Rb1 O4 6_545 . 100.87(10) ?
O6 Rb1 O4 . . 53.05(9) ?
O4 Rb1 O4 6_545 . 86.60(13) ?
O7 Rb2 O7 1_554 6_554 66.58(15) ?
O7 Rb2 O3 1_554 . 100.00(11) ?
O7 Rb2 O3 6_554 . 100.00(11) ?
O7 Rb2 O8 1_554 7_646 137.98(10) ?
O7 Rb2 O8 6_554 7_646 137.98(10) ?
O3 Rb2 O8 . 7_646 105.29(14) ?
O7 Rb2 O7 1_554 4_656 165.42(8) ?
O7 Rb2 O7 6_554 4_656 103.13(8) ?
O3 Rb2 O7 . 4_656 70.82(10) ?
O8 Rb2 O7 7_646 4_656 56.58(9) ?
O7 Rb2 O7 1_554 7_646 103.13(8) ?
O7 Rb2 O7 6_554 7_646 165.42(8) ?
O3 Rb2 O7 . 7_646 70.82(10) ?
O8 Rb2 O7 7_646 7_646 56.58(9) ?
O7 Rb2 O7 4_656 7_646 84.86(13) ?
O7 Rb2 O4 1_554 7_646 90.66(9) ?
O7 Rb2 O4 6_554 7_646 137.99(10) ?
O3 Rb2 O4 . 7_646 119.13(9) ?
O8 Rb2 O4 7_646 7_646 47.69(7) ?
O7 Rb2 O4 4_656 7_646 103.67(9) ?
O7 Rb2 O4 7_646 7_646 48.47(9) ?
O7 Rb2 O4 1_554 4_656 137.99(10) ?
O7 Rb2 O4 6_554 4_656 90.66(9) ?
O3 Rb2 O4 . 4_656 119.13(9) ?
O8 Rb2 O4 7_646 4_656 47.69(7) ?
O7 Rb2 O4 4_656 4_656 48.47(9) ?
O7 Rb2 O4 7_646 4_656 103.67(9) ?
O4 Rb2 O4 7_646 4_656 83.58(13) ?
O7 Rb2 O4 1_554 6_554 80.00(10) ?
O7 Rb2 O4 6_554 6_554 49.82(9) ?
O3 Rb2 O4 . 6_554 50.19(10) ?
O8 Rb2 O4 7_646 6_554 141.55(9) ?
O7 Rb2 O4 4_656 6_554 85.45(9) ?
O7 Rb2 O4 7_646 6_554 120.02(9) ?
O4 Rb2 O4 7_646 6_554 163.25(10) ?
O4 Rb2 O4 4_656 6_554 112.65(7) ?
O7 Rb2 O4 1_554 1_554 49.82(9) ?
O7 Rb2 O4 6_554 1_554 80.00(10) ?
O3 Rb2 O4 . 1_554 50.19(10) ?
O8 Rb2 O4 7_646 1_554 141.55(9) ?
O7 Rb2 O4 4_656 1_554 120.02(9) ?
O7 Rb2 O4 7_646 1_554 85.45(9) ?
O4 Rb2 O4 7_646 1_554 112.65(7) ?
O4 Rb2 O4 4_656 1_554 163.25(10) ?
O4 Rb2 O4 6_554 1_554 50.88(12) ?
Rb2 Rb2 Rb2 7_655 7_645 161.64(5) ?
Sb3 O7 Sb3 7_646 . 99.09(16) ?
Sb3 O7 Rb2 7_646 1_556 135.39(17) ?
Sb3 O7 Rb2 . 1_556 118.83(16) ?
Sb3 O7 Rb2 7_646 7_646 126.22(16) ?
Sb3 O7 Rb2 . 7_646 93.33(13) ?
Rb2 O7 Rb2 1_556 7_646 76.87(8) ?
Sb2 O6 Sb3 5_656 . 102.87(16) ?
Sb2 O6 Rb1 5_656 5_746 115.79(16) ?
Sb3 O6 Rb1 . 5_746 140.87(15) ?
Sb2 O6 Rb1 5_656 . 128.30(17) ?
Sb3 O6 Rb1 . . 91.48(12) ?
Rb1 O6 Rb1 5_746 . 69.77(8) ?
Sb2 O2 Sb1 1_655 . 129.7(2) ?
Sb2 O2 Sb2 1_655 5_656 105.4(2) ?
Sb1 O2 Sb2 . 5_656 124.9(2) ?
Sb2 O3 Sb1 5_656 1_554 128.4(3) ?
Sb2 O3 Rb2 5_656 . 127.7(2) ?
Sb1 O3 Rb2 1_554 . 103.86(19) ?
Sb2 O5 Sb3 5_656 6 101.30(15) ?
Sb2 O5 Sb3 5_656 . 101.30(15) ?
Sb3 O5 Sb3 6 . 147.7(3) ?
Sb1 O1 Sb1 1_454 5_656 99.0(2) ?
Sb1 O1 Rb1 1_454 5_656 137.03(6) ?
Sb1 O1 Rb1 5_656 5_656 108.38(6) ?
Sb1 O1 Rb1 1_454 1_464 108.38(6) ?
Sb1 O1 Rb1 5_656 1_464 137.03(6) ?
Rb1 O1 Rb1 5_656 1_464 72.53(11) ?
Sb3 O8 Sb3 6_545 . 144.8(3) ?
Sb3 O8 Rb1 6_545 . 100.33(16) ?
Sb3 O8 Rb1 . . 100.33(16) ?
Sb3 O8 Rb2 6_545 7_646 99.97(16) ?
Sb3 O8 Rb2 . 7_646 99.97(16) ?
Rb1 O8 Rb2 . 7_646 108.63(15) ?
Sb1 O4 Sb3 . . 133.59(19) ?
Sb1 O4 Rb1 . . 100.91(14) ?
Sb3 O4 Rb1 . . 89.24(12) ?
Sb1 O4 Rb2 . 7_646 136.26(15) ?
Sb3 O4 Rb2 . 7_646 87.33(12) ?
Rb1 O4 Rb2 . 7_646 92.95(9) ?
Sb1 O4 Rb2 . 1_556 87.90(12) ?
Sb3 O4 Rb2 . 1_556 99.39(14) ?
Rb1 O4 Rb2 . 1_556 157.86(12) ?
Rb2 O4 Rb2 7_646 1_556 67.35(7) ?

loop_
_geom_bond_atom_site_label_1
_geom_bond_atom_site_label_2
_geom_bond_site_symmetry_2
_geom_bond_distance
_geom_bond_publ_flag
Sb1 O4 . 1.940(4) y
Sb1 O4 6 1.940(4) ?
Sb1 O3 1_556 1.956(5) y
Sb1 O1 1_656 1.986(3) y
Sb1 O1 5_656 1.986(3) ?
Sb1 O2 . 2.089(5) y
Sb1 Sb1 5_757 3.0211(10) ?
Sb2 O3 5_656 1.903(5) y
Sb2 O6 2_656 1.970(3) y
Sb2 O6 5_656 1.970(3) ?
Sb2 O2 1_455 1.977(5) y
Sb2 O5 5_656 1.993(5) y
Sb2 O2 5_656 2.129(5) y
Sb2 Sb3 5_656 3.1084(5) ?
Sb2 Sb3 2_656 3.1084(5) ?
Sb2 Sb2 5_556 3.2679(10) ?
Sb3 O8 . 1.9281(15) y
Sb3 O4 . 1.959(4) y
Sb3 O7 7_646 1.978(4) y
Sb3 O7 . 1.979(4) y
Sb3 O6 . 2.005(4) y
Sb3 O5 . 2.0261(14) y
Sb3 Sb3 7_646 3.0111(7) ?
Sb3 Sb2 5_656 3.1084(5) ?
Rb1 O8 . 3.007(5) ?
Rb1 O6 2_756 3.011(4) ?
Rb1 O6 5_746 3.011(4) ?
Rb1 O1 5_656 3.094(4) ?
Rb1 O1 1_646 3.094(4) ?
Rb1 O6 6_545 3.238(4) ?
Rb1 O6 . 3.238(4) ?
Rb1 O4 6_545 3.343(4) ?
Rb1 O4 . 3.343(4) ?
Rb1 Rb1 5_746 3.5787(14) ?
Rb1 Rb1 5_747 3.6602(14) ?
Rb2 O7 1_554 2.933(4) ?
Rb2 O7 6_554 2.933(4) ?
Rb2 O3 . 2.956(5) ?
Rb2 O8 7_646 3.048(5) ?
Rb2 O7 4_656 3.222(4) ?
Rb2 O7 7_646 3.222(4) ?
Rb2 O4 7_646 3.440(4) ?
Rb2 O4 4_656 3.440(4) ?
Rb2 O4 6_554 3.473(4) ?
Rb2 O4 1_554 3.473(4) ?
Rb2 Rb2 7_655 3.8331(3) ?
Rb2 Rb2 7_645 3.8331(3) ?
